data_7063499
loop_
_publ_author_name
'Smirnova, Ksenia S.'
'Sanzhenakova, Elizaveta A.'
'Eltsov, Ilia V.'
'Pozdnyakov, Ivan P.'
'Russkikh, Alena A.'
'Dotsenko, Victor V.'
'Lider, Elizaveta V.'

_publ_section_title
;
 Photoluminescent lanthanide(iii) coordination polymers based on
 2-{[(4-methylphenyl)amino]methylene}-5,5-dimethylcyclohexane-1,3-dione
;
_journal_issue 43
_journal_name_full 'New Journal of Chemistry'
_journal_page_first 18536
_journal_page_last 18545
_journal_paper_doi 10.1039/D4NJ03444A
_journal_volume 48
_journal_year 2024
_chemical_formula_moiety 'C32 H38 Dy N5 O13'
_chemical_formula_sum 'C32 H38 Dy N5 O13'
_chemical_formula_weight 863.17
_space_group_crystal_system monoclinic
_space_group_IT_number 15
_space_group_name_Hall '-C 2yc'
_space_group_name_H-M_alt 'C 1 2/c 1'
_atom_sites_solution_hydrogens geom
_atom_sites_solution_primary dual
_audit_creation_date 2024-03-11
_audit_creation_method
;
Olex2 1.3
(compiled 2020.11.12 svn.r5f609507 for OlexSys, GUI svn.r6408)
;
_audit_update_record
;
2024-09-30 deposited with the CCDC.	2024-10-09 downloaded from the CCDC.
;
_cell_angle_alpha 90
_cell_angle_beta 93.116(2)
_cell_angle_gamma 90
_cell_formula_units_Z 4
_cell_length_a 14.4892(6)
_cell_length_b 11.6159(4)
_cell_length_c 20.4562(8)
_cell_measurement_reflns_used 9893
_cell_measurement_temperature 150.0
_cell_measurement_theta_max 31.46
_cell_measurement_theta_min 2.25
_cell_volume 3437.8(2)
_computing_cell_refinement 'Bruker SAINT'
_computing_data_collection 'Bruker APEX3'
_computing_data_reduction 'Bruker SAINT'
_computing_molecular_graphics 'Olex2 1.3 (Dolomanov et al., 2009)'
_computing_publication_material 'Olex2 1.3 (Dolomanov et al., 2009)'
_computing_structure_refinement 'SHELXL 2014/7 (Sheldrick, 2015)'
_computing_structure_solution 'SHELXT 2014/5 (Sheldrick, 2014)'
_diffrn_ambient_temperature 150.0
_diffrn_measured_fraction_theta_full 0.999
_diffrn_measured_fraction_theta_max 0.998
_diffrn_measurement_device_type 'Bruker D8 Venture diffractometer'
_diffrn_measurement_method '\f and \w scans'
_diffrn_radiation_type MoK\a
_diffrn_radiation_wavelength 0.71073
_diffrn_reflns_av_R_equivalents 0.0467
_diffrn_reflns_av_unetI/netI 0.0448
_diffrn_reflns_Laue_measured_fraction_full 0.999
_diffrn_reflns_Laue_measured_fraction_max 0.998
_diffrn_reflns_limit_h_max 21
_diffrn_reflns_limit_h_min -21
_diffrn_reflns_limit_k_max 16
_diffrn_reflns_limit_k_min -17
_diffrn_reflns_limit_l_max 30
_diffrn_reflns_limit_l_min -27
_diffrn_reflns_number 23349
_diffrn_reflns_point_group_measured_fraction_full 0.999
_diffrn_reflns_point_group_measured_fraction_max 0.998
_diffrn_reflns_theta_full 25.242
_diffrn_reflns_theta_max 31.512
_diffrn_reflns_theta_min 2.248
_diffrn_source_current 1.4
_diffrn_source_power 0.07
_diffrn_source_voltage 50.0
_diffrn_standards_number 0
_exptl_absorpt_coefficient_mu 2.247
_exptl_absorpt_correction_T_max 0.7462
_exptl_absorpt_correction_T_min 0.6263
_exptl_absorpt_correction_type multi-scan
_exptl_absorpt_process_details
;
SADABS-2016/2 (Bruker,2016/2) was used for absorption correction.
wR2(int) was 0.0870 before and 0.0625 after correction.
The Ratio of minimum to maximum transmission is 0.8393.
The \l/2 correction factor is Not present.
;
_exptl_crystal_colour colourless
_exptl_crystal_colour_primary colourless
_exptl_crystal_density_diffrn 1.668
_exptl_crystal_description plate
_exptl_crystal_F_000 1740
_exptl_crystal_size_max 0.14
_exptl_crystal_size_mid 0.09
_exptl_crystal_size_min 0.02
_refine_diff_density_max 0.757
_refine_diff_density_min -0.821
_refine_diff_density_rms 0.111
_refine_ls_extinction_method none
_refine_ls_goodness_of_fit_ref 1.044
_refine_ls_hydrogen_treatment constr
_refine_ls_matrix_type full
_refine_ls_number_parameters 235
_refine_ls_number_reflns 5731
_refine_ls_number_restraints 0
_refine_ls_restrained_S_all 1.044
_refine_ls_R_factor_all 0.0330
_refine_ls_R_factor_gt 0.0276
_refine_ls_shift/su_max 0.001
_refine_ls_shift/su_mean 0.000
_refine_ls_structure_factor_coef Fsqd
_refine_ls_weighting_details 'w=1/[\s^2^(Fo^2^)+(0.0113P)^2^+4.5682P] where P=(Fo^2^+2Fc^2^)/3'
_refine_ls_weighting_scheme calc
_refine_ls_wR_factor_gt 0.0525
_refine_ls_wR_factor_ref 0.0539
_reflns_Friedel_coverage 0.000
_reflns_number_gt 5225
_reflns_number_total 5731
_reflns_threshold_expression 'I > 2\s(I)'
_cod_data_source_file d4nj03444a2.cif
_cod_data_source_block 20ypp-24
_cod_depositor_comments 'Adding full bibliography for 7063497--7063502.cif.'
_cod_database_code 7063499
_shelx_shelxl_version_number 2014/7
_shelx_space_group_comment
;
The symmetry employed for this shelxl refinement is uniquely defined
by the following loop, which should always be used as a source of
symmetry information in preference to the above space-group names.
They are only intended as comments.
;
_shelx_estimated_absorpt_t_max 0.956
_shelx_estimated_absorpt_t_min 0.744
_olex2_refinement_description
;
1. Fixed Uiso
 At 1.2 times of:
  All C(H) groups, All C(H,H) groups, All N(H) groups
 At 1.5 times of:
  All C(H,H,H) groups
2.a Secondary CH2 refined with riding coordinates:
 C6(H6A,H6B), C2(H2A,H2B)
2.b Aromatic/amide H refined with riding coordinates:
 N1(H1), C11(H11), C16(H16), C15(H15), C9(H9), C12(H12)
2.c Idealised Me refined as rotating group:
 C4(H4A,H4B,H4C), C5(H5A,H5B,H5C), C14(H14A,H14B,H14C)
;
_olex2_submission_special_instructions 'No special instructions were received'

loop_
_space_group_symop_operation_xyz
'x, y, z'
'-x, y, -z+1/2'
'x+1/2, y+1/2, z'
'-x+1/2, y+1/2, -z+1/2'
'-x, -y, -z'
'x, -y, z-1/2'
'-x+1/2, -y+1/2, -z'
'x+1/2, -y+1/2, z-1/2'

loop_
_atom_site_label
_atom_site_type_symbol
_atom_site_fract_x
_atom_site_fract_y
_atom_site_fract_z
_atom_site_U_iso_or_equiv
_atom_site_adp_type
_atom_site_occupancy
_atom_site_site_symmetry_order
_atom_site_calc_flag
_atom_site_refinement_flags_posn
_atom_site_refinement_flags_adp
_atom_site_refinement_flags_occupancy
_atom_site_disorder_assembly
_atom_site_disorder_group
Dy1 Dy 0.5000 0.63349(2) 0.7500 0.01107(4) Uani 1 2 d S T P . .
O3 O 0.43282(10) 0.57547(13) 0.64310(7) 0.0213(3) Uani 1 1 d . . . . .
O4 O 0.57081(10) 0.64185(13) 0.63877(7) 0.0206(3) Uani 1 1 d . . . . .
O6 O 0.50616(11) 0.82612(13) 0.80293(7) 0.0210(3) Uani 1 1 d . . . . .
O2 O 0.15684(10) 0.21529(13) 0.75236(7) 0.0194(3) Uani 1 1 d . . . . .
O1 O 0.40509(10) 0.47261(13) 0.76255(7) 0.0222(3) Uani 1 1 d . . . . .
O5 O 0.49317(13) 0.59471(17) 0.54851(8) 0.0349(4) Uani 1 1 d . . . . .
N2 N 0.49853(12) 0.60483(15) 0.60755(8) 0.0185(3) Uani 1 1 d . . . . .
N1 N 0.20175(12) 0.34159(15) 0.64539(9) 0.0201(4) Uani 1 1 d . . . . .
H1 H 0.1586 0.2969 0.6603 0.024 Uiso 1 1 calc R U . . .
N3 N 0.5000 0.8839(2) 0.7500 0.0211(5) Uani 1 2 d S T P . .
O7 O 0.5000 0.98882(19) 0.7500 0.0383(6) Uani 1 2 d S T P . .
C7 C 0.22310(13) 0.26182(17) 0.78382(10) 0.0162(4) Uani 1 1 d . . . . .
C8 C 0.28054(14) 0.34410(17) 0.75290(10) 0.0166(4) Uani 1 1 d . . . . .
C10 C 0.19529(15) 0.37102(18) 0.57722(10) 0.0198(4) Uani 1 1 d . . . . .
C3 C 0.34663(14) 0.24390(18) 0.87664(10) 0.0180(4) Uani 1 1 d . . . . .
C6 C 0.24364(15) 0.23470(19) 0.85505(10) 0.0207(4) Uani 1 1 d . . . . .
H6A H 0.2221 0.1556 0.8638 0.025 Uiso 1 1 calc R U . . .
H6B H 0.2082 0.2882 0.8818 0.025 Uiso 1 1 calc R U . . .
C11 C 0.10884(15) 0.37844(19) 0.54571(11) 0.0227(4) Uani 1 1 d . . . . .
H11 H 0.0548 0.3671 0.5692 0.027 Uiso 1 1 calc R U . . .
C2 C 0.38079(14) 0.36384(18) 0.85828(10) 0.0191(4) Uani 1 1 d . . . . .
H2A H 0.3534 0.4212 0.8873 0.023 Uiso 1 1 calc R U . . .
H2B H 0.4487 0.3666 0.8666 0.023 Uiso 1 1 calc R U . . .
C13 C 0.18002(16) 0.41640(19) 0.44332(10) 0.0219(4) Uani 1 1 d . . . . .
C16 C 0.27481(15) 0.38761(19) 0.54306(11) 0.0228(4) Uani 1 1 d . . . . .
H16 H 0.3341 0.3837 0.5651 0.027 Uiso 1 1 calc R U . . .
C15 C 0.26628(16) 0.4100(2) 0.47620(11) 0.0238(4) Uani 1 1 d . . . . .
H15 H 0.3203 0.4212 0.4527 0.029 Uiso 1 1 calc R U . . .
C1 C 0.35824(14) 0.39799(17) 0.78857(10) 0.0167(4) Uani 1 1 d . . . . .
C9 C 0.26726(14) 0.37662(17) 0.68651(10) 0.0187(4) Uani 1 1 d . . . . .
H9 H 0.3106 0.4294 0.6703 0.022 Uiso 1 1 calc R U . . .
C12 C 0.10200(16) 0.4026(2) 0.47945(11) 0.0237(4) Uani 1 1 d . . . . .
H12 H 0.0425 0.4100 0.4580 0.028 Uiso 1 1 calc R U . . .
C4 C 0.35821(16) 0.2283(2) 0.95092(10) 0.0257(5) Uani 1 1 d . . . . .
H4A H 0.3223 0.2873 0.9725 0.038 Uiso 1 1 calc R U . . .
H4B H 0.4237 0.2359 0.9650 0.038 Uiso 1 1 calc R U . . .
H4C H 0.3361 0.1518 0.9628 0.038 Uiso 1 1 calc R U . . .
C5 C 0.40128(18) 0.1517(2) 0.84205(12) 0.0279(5) Uani 1 1 d . . . . .
H5A H 0.3824 0.0753 0.8566 0.042 Uiso 1 1 calc R U . . .
H5B H 0.4675 0.1624 0.8527 0.042 Uiso 1 1 calc R U . . .
H5C H 0.3890 0.1583 0.7946 0.042 Uiso 1 1 calc R U . . .
C14 C 0.17029(19) 0.4339(2) 0.37008(11) 0.0333(6) Uani 1 1 d . . . . .
H14A H 0.1367 0.5057 0.3604 0.050 Uiso 1 1 calc R U . . .
H14B H 0.1361 0.3691 0.3499 0.050 Uiso 1 1 calc R U . . .
H14C H 0.2318 0.4382 0.3525 0.050 Uiso 1 1 calc R U . . .

loop_
_atom_site_aniso_label
_atom_site_aniso_U_11
_atom_site_aniso_U_22
_atom_site_aniso_U_33
_atom_site_aniso_U_23
_atom_site_aniso_U_13
_atom_site_aniso_U_12
Dy1 0.00904(6) 0.01090(6) 0.01325(6) 0.000 0.00040(4) 0.000
O3 0.0142(7) 0.0287(8) 0.0211(7) -0.0034(6) 0.0025(6) -0.0016(6)
O4 0.0183(7) 0.0236(8) 0.0200(7) -0.0037(6) 0.0018(6) -0.0063(6)
O6 0.0255(8) 0.0191(7) 0.0185(7) 0.0009(6) 0.0022(6) -0.0009(6)
O2 0.0130(7) 0.0236(7) 0.0215(7) -0.0016(6) -0.0011(6) -0.0047(6)
O1 0.0217(8) 0.0187(7) 0.0265(8) 0.0022(6) 0.0026(6) -0.0077(6)
O5 0.0367(10) 0.0530(11) 0.0147(7) -0.0047(7) -0.0007(7) -0.0010(9)
N2 0.0186(8) 0.0200(8) 0.0169(8) -0.0012(7) 0.0010(6) 0.0027(7)
N1 0.0172(8) 0.0226(9) 0.0204(8) 0.0025(7) 0.0007(7) -0.0043(7)
N3 0.0208(12) 0.0181(12) 0.0250(13) 0.000 0.0046(10) 0.000
O7 0.0602(18) 0.0118(10) 0.0433(15) 0.000 0.0058(13) 0.000
C7 0.0130(9) 0.0167(9) 0.0189(9) -0.0001(7) 0.0004(7) -0.0008(7)
C8 0.0145(9) 0.0176(9) 0.0176(9) 0.0011(7) -0.0007(7) -0.0023(7)
C10 0.0244(10) 0.0187(9) 0.0163(9) 0.0012(8) 0.0008(8) -0.0030(8)
C3 0.0166(9) 0.0197(10) 0.0174(9) 0.0024(8) -0.0027(7) -0.0009(8)
C6 0.0181(10) 0.0250(11) 0.0190(10) 0.0032(8) -0.0002(8) -0.0083(8)
C11 0.0196(10) 0.0255(11) 0.0233(10) 0.0005(9) 0.0034(8) -0.0030(8)
C2 0.0167(9) 0.0192(9) 0.0209(9) -0.0006(8) -0.0031(7) -0.0025(8)
C13 0.0275(11) 0.0200(10) 0.0180(9) 0.0013(8) 0.0013(8) -0.0031(9)
C16 0.0177(10) 0.0267(11) 0.0236(10) 0.0017(9) -0.0021(8) -0.0005(8)
C15 0.0223(11) 0.0253(11) 0.0243(10) 0.0026(9) 0.0050(8) -0.0011(9)
C1 0.0157(9) 0.0147(9) 0.0199(9) -0.0004(7) 0.0016(7) -0.0008(7)
C9 0.0187(9) 0.0185(10) 0.0190(9) -0.0002(8) 0.0023(7) -0.0007(8)
C12 0.0213(10) 0.0260(11) 0.0233(10) 0.0013(9) -0.0024(8) -0.0043(9)
C4 0.0249(11) 0.0314(12) 0.0201(10) 0.0034(9) -0.0038(9) -0.0025(9)
C5 0.0316(12) 0.0258(12) 0.0259(11) 0.0012(9) -0.0017(9) 0.0080(9)
C14 0.0365(14) 0.0438(15) 0.0193(11) 0.0039(10) -0.0005(10) -0.0053(12)

loop_
_atom_type_symbol
_atom_type_description
_atom_type_scat_dispersion_real
_atom_type_scat_dispersion_imag
_atom_type_scat_source
C C 0.0033 0.0016 'International Tables Vol C Tables 4.2.6.8 and 6.1.1.4'
H H 0.0000 0.0000 'International Tables Vol C Tables 4.2.6.8 and 6.1.1.4'
Dy Dy -0.1892 4.4098 'International Tables Vol C Tables 4.2.6.8 and 6.1.1.4'
N N 0.0061 0.0033 'International Tables Vol C Tables 4.2.6.8 and 6.1.1.4'
O O 0.0106 0.0060 'International Tables Vol C Tables 4.2.6.8 and 6.1.1.4'

loop_
_geom_angle_atom_site_label_1
_geom_angle_atom_site_label_2
_geom_angle_atom_site_label_3
_geom_angle
_geom_angle_site_symmetry_1
_geom_angle_site_symmetry_3
_geom_angle_publ_flag
O3 Dy1 O3 147.93(7) . 2_656 ?
O3 Dy1 O4 130.58(5) 2_656 . ?
O3 Dy1 O4 130.58(5) . 2_656 ?
O3 Dy1 O4 50.99(5) . . ?
O3 Dy1 O4 50.99(5) 2_656 2_656 ?
O3 Dy1 O6 129.97(5) . . ?
O3 Dy1 O6 81.67(5) 2_656 . ?
O3 Dy1 O6 81.67(5) . 2_656 ?
O3 Dy1 O6 129.97(5) 2_656 2_656 ?
O3 Dy1 O2 116.56(5) 2_656 4_556 ?
O3 Dy1 O2 76.47(5) 2_656 3 ?
O3 Dy1 O2 76.47(5) . 4_556 ?
O3 Dy1 O2 116.57(5) . 3 ?
O4 Dy1 O4 175.63(7) 2_656 . ?
O6 Dy1 O4 65.37(5) 2_656 . ?
O6 Dy1 O4 110.37(5) . . ?
O6 Dy1 O4 110.37(5) 2_656 2_656 ?
O6 Dy1 O4 65.37(5) . 2_656 ?
O6 Dy1 O6 51.60(7) . 2_656 ?
O2 Dy1 O4 112.58(5) 4_556 . ?
O2 Dy1 O4 112.58(5) 3 2_656 ?
O2 Dy1 O4 65.58(5) 3 . ?
O2 Dy1 O4 65.58(5) 4_556 2_656 ?
O2 Dy1 O6 70.87(5) 3 2_656 ?
O2 Dy1 O6 68.44(5) 4_556 2_656 ?
O2 Dy1 O6 68.44(5) 3 . ?
O2 Dy1 O6 70.87(5) 4_556 . ?
O2 Dy1 O2 134.58(7) 3 4_556 ?
O1 Dy1 O3 83.65(5) . 2_656 ?
O1 Dy1 O3 70.73(5) 2_656 2_656 ?
O1 Dy1 O3 70.72(5) . . ?
O1 Dy1 O3 83.65(5) 2_656 . ?
O1 Dy1 O4 113.30(5) 2_656 2_656 ?
O1 Dy1 O4 70.44(5) . 2_656 ?
O1 Dy1 O4 70.44(5) 2_656 . ?
O1 Dy1 O4 113.30(5) . . ?
O1 Dy1 O6 132.68(5) 2_656 2_656 ?
O1 Dy1 O6 139.34(5) . 2_656 ?
O1 Dy1 O6 139.34(5) 2_656 . ?
O1 Dy1 O6 132.68(5) . . ?
O1 Dy1 O2 148.51(5) . 3 ?
O1 Dy1 O2 76.31(5) . 4_556 ?
O1 Dy1 O2 148.51(5) 2_656 4_556 ?
O1 Dy1 O2 76.31(5) 2_656 3 ?
O1 Dy1 O1 74.17(8) . 2_656 ?
N2 O3 Dy1 99.40(11) . . ?
N2 O4 Dy1 94.30(11) . . ?
N3 O6 Dy1 96.04(12) . . ?
N3 O6 Dy1 96.04(12) 2_656 . ?
N3 O6 N3 0.0 2_656 . ?
C7 O2 Dy1 149.32(14) . 3_445 ?
C1 O1 Dy1 160.72(14) . . ?
O4 N2 O3 115.09(16) . . ?
O5 N2 O3 122.21(18) . . ?
O5 N2 O4 122.67(18) . . ?
C10 N1 H1 117.9 . . ?
C9 N1 H1 117.9 . . ?
C9 N1 C10 124.19(18) . . ?
O6 N3 O6 116.3(2) . 2_656 ?
N3 N3 O6 0(10) 2_656 . ?
N3 N3 O6 0(10) 2_656 2_656 ?
N3 N3 O7 0(10) 2_656 . ?
O7 N3 O6 121.84(11) . . ?
O7 N3 O6 121.84(11) . 2_656 ?
N3 O7 N3 0.000(1) 2_656 . ?
O2 C7 C8 120.56(18) . . ?
O2 C7 C6 120.95(18) . . ?
C8 C7 C6 118.48(17) . . ?
C7 C8 C1 121.21(18) . . ?
C9 C8 C7 123.32(18) . . ?
C9 C8 C1 115.46(18) . . ?
C11 C10 N1 118.60(19) . . ?
C11 C10 C16 120.77(19) . . ?
C16 C10 N1 120.59(19) . . ?
C2 C3 C6 108.32(16) . . ?
C4 C3 C6 109.24(17) . . ?
C4 C3 C2 109.36(17) . . ?
C5 C3 C6 109.73(18) . . ?
C5 C3 C2 109.95(18) . . ?
C5 C3 C4 110.21(18) . . ?
C7 C6 C3 113.68(17) . . ?
C7 C6 H6A 108.8 . . ?
C7 C6 H6B 108.8 . . ?
C3 C6 H6A 108.8 . . ?
C3 C6 H6B 108.8 . . ?
H6A C6 H6B 107.7 . . ?
C10 C11 H11 120.5 . . ?
C10 C11 C12 119.0(2) . . ?
C12 C11 H11 120.5 . . ?
C3 C2 H2A 108.6 . . ?
C3 C2 H2B 108.6 . . ?
H2A C2 H2B 107.6 . . ?
C1 C2 C3 114.66(17) . . ?
C1 C2 H2A 108.6 . . ?
C1 C2 H2B 108.6 . . ?
C15 C13 C12 118.15(19) . . ?
C15 C13 C14 121.4(2) . . ?
C12 C13 C14 120.5(2) . . ?
C10 C16 H16 120.4 . . ?
C15 C16 C10 119.2(2) . . ?
C15 C16 H16 120.4 . . ?
C13 C15 C16 121.0(2) . . ?
C13 C15 H15 119.5 . . ?
C16 C15 H15 119.5 . . ?
O1 C1 C8 120.96(19) . . ?
O1 C1 C2 119.85(18) . . ?
C8 C1 C2 119.19(17) . . ?
N1 C9 C8 126.54(19) . . ?
N1 C9 H9 116.7 . . ?
C8 C9 H9 116.7 . . ?
C11 C12 C13 121.8(2) . . ?
C11 C12 H12 119.1 . . ?
C13 C12 H12 119.1 . . ?
C3 C4 H4A 109.5 . . ?
C3 C4 H4B 109.5 . . ?
C3 C4 H4C 109.5 . . ?
H4A C4 H4B 109.5 . . ?
H4A C4 H4C 109.5 . . ?
H4B C4 H4C 109.5 . . ?
C3 C5 H5A 109.5 . . ?
C3 C5 H5B 109.5 . . ?
C3 C5 H5C 109.5 . . ?
H5A C5 H5B 109.5 . . ?
H5A C5 H5C 109.5 . . ?
H5B C5 H5C 109.5 . . ?
C13 C14 H14A 109.5 . . ?
C13 C14 H14B 109.5 . . ?
C13 C14 H14C 109.5 . . ?
H14A C14 H14B 109.5 . . ?
H14A C14 H14C 109.5 . . ?
H14B C14 H14C 109.5 . . ?

loop_
_geom_bond_atom_site_label_1
_geom_bond_atom_site_label_2
_geom_bond_distance
_geom_bond_site_symmetry_2
_geom_bond_publ_flag
Dy1 O3 2.4398(15) . ?
Dy1 O3 2.4398(14) 2_656 ?
Dy1 O4 2.5481(15) . ?
Dy1 O4 2.5480(15) 2_656 ?
Dy1 O6 2.4853(15) . ?
Dy1 O6 2.4853(15) 2_656 ?
Dy1 O2 2.4611(14) 4_556 ?
Dy1 O2 2.4611(14) 3 ?
Dy1 O1 2.3425(14) . ?
Dy1 O1 2.3425(14) 2_656 ?
O3 N2 1.275(2) . ?
O4 N2 1.272(2) . ?
O6 N3 1.2732(18) 2_656 ?
O6 N3 1.2732(18) . ?
O2 Dy1 2.4611(14) 3_445 ?
O2 C7 1.249(2) . ?
O1 C1 1.239(2) . ?
O5 N2 1.212(2) . ?
N1 H1 0.8800 . ?
N1 C10 1.434(3) . ?
N1 C9 1.299(3) . ?
N3 O6 1.2732(18) 2_656 ?
N3 N3 0.000(5) 2_656 ?
N3 O7 1.218(3) . ?
O7 N3 1.218(3) 2_656 ?
C7 C8 1.436(3) . ?
C7 C6 1.505(3) . ?
C8 C1 1.450(3) . ?
C8 C9 1.413(3) . ?
C10 C11 1.380(3) . ?
C10 C16 1.393(3) . ?
C3 C6 1.537(3) . ?
C3 C2 1.532(3) . ?
C3 C4 1.530(3) . ?
C3 C5 1.528(3) . ?
C6 H6A 0.9900 . ?
C6 H6B 0.9900 . ?
C11 H11 0.9500 . ?
C11 C12 1.383(3) . ?
C2 H2A 0.9900 . ?
C2 H2B 0.9900 . ?
C2 C1 1.499(3) . ?
C13 C15 1.389(3) . ?
C13 C12 1.393(3) . ?
C13 C14 1.511(3) . ?
C16 H16 0.9500 . ?
C16 C15 1.391(3) . ?
C15 H15 0.9500 . ?
C9 H9 0.9500 . ?
C12 H12 0.9500 . ?
C4 H4A 0.9800 . ?
C4 H4B 0.9800 . ?
C4 H4C 0.9800 . ?
C5 H5A 0.9800 . ?
C5 H5B 0.9800 . ?
C5 H5C 0.9800 . ?
C14 H14A 0.9800 . ?
C14 H14B 0.9800 . ?
C14 H14C 0.9800 . ?

loop_
_geom_torsion_atom_site_label_1
_geom_torsion_atom_site_label_2
_geom_torsion_atom_site_label_3
_geom_torsion_atom_site_label_4
_geom_torsion
_geom_torsion_site_symmetry_1
_geom_torsion_site_symmetry_2
_geom_torsion_site_symmetry_3
_geom_torsion_site_symmetry_4
_geom_torsion_publ_flag
Dy1 O3 N2 O4 4.73(18) . . . . ?
Dy1 O3 N2 O5 -177.42(17) . . . . ?
Dy1 O4 N2 O3 -4.48(17) . . . . ?
Dy1 O4 N2 O5 177.68(18) . . . . ?
Dy1 O6 N3 O6 -0.002(1) . . . 2_656 ?
Dy1 O6 N3 N3 0.0(4) . . . 2_656 ?
Dy1 O6 N3 O7 180.000(1) . . . . ?
Dy1 O2 C7 C8 -146.7(2) 3_445 . . . ?
Dy1 O2 C7 C6 32.2(4) 3_445 . . . ?
Dy1 O1 C1 C8 151.1(3) . . . . ?
Dy1 O1 C1 C2 -27.8(6) . . . . ?
O6 N3 O7 N3 0(75) 2_656 . . 2_656 ?
O6 N3 O7 N3 0(100) . . . 2_656 ?
O2 C7 C8 C1 -179.39(18) . . . . ?
O2 C7 C8 C9 -0.6(3) . . . . ?
O2 C7 C6 C3 149.77(19) . . . . ?
N1 C10 C11 C12 -177.66(19) . . . . ?
N1 C10 C16 C15 176.6(2) . . . . ?
N3 O6 N3 O6 0(44) 2_656 . . 2_656 ?
N3 O6 N3 O7 0(100) 2_656 . . . ?
C7 C8 C1 O1 -176.79(19) . . . . ?
C7 C8 C1 C2 2.2(3) . . . . ?
C7 C8 C9 N1 2.5(3) . . . . ?
C8 C7 C6 C3 -31.3(3) . . . . ?
C10 N1 C9 C8 -175.3(2) . . . . ?
C10 C11 C12 C13 1.9(3) . . . . ?
C10 C16 C15 C13 0.2(3) . . . . ?
C3 C2 C1 O1 -157.04(19) . . . . ?
C3 C2 C1 C8 24.0(3) . . . . ?
C6 C7 C8 C1 1.7(3) . . . . ?
C6 C7 C8 C9 -179.57(19) . . . . ?
C6 C3 C2 C1 -50.9(2) . . . . ?
C11 C10 C16 C15 -1.0(3) . . . . ?
C2 C3 C6 C7 54.5(2) . . . . ?
C16 C10 C11 C12 0.0(3) . . . . ?
C15 C13 C12 C11 -2.7(3) . . . . ?
C1 C8 C9 N1 -178.7(2) . . . . ?
C9 N1 C10 C11 -149.6(2) . . . . ?
C9 N1 C10 C16 32.7(3) . . . . ?
C9 C8 C1 O1 4.3(3) . . . . ?
C9 C8 C1 C2 -176.68(18) . . . . ?
C12 C13 C15 C16 1.6(3) . . . . ?
C4 C3 C6 C7 173.56(18) . . . . ?
C4 C3 C2 C1 -169.85(18) . . . . ?
C5 C3 C6 C7 -65.5(2) . . . . ?
C5 C3 C2 C1 69.0(2) . . . . ?
C14 C13 C15 C16 -176.4(2) . . . . ?
C14 C13 C12 C11 175.4(2) . . . . ?
